data_2311689
loop_
_publ_author_name
'S\/lawi\'nski, Wojciech A'
'Fjellv\%ag, \/Oystein S'
'Ruud, Amund'
'Fjellv\%ag, Helmer'

_publ_section_title
;
 A novel polytype - the stacking fault based \g-MoO3 nanobelts.
;
_journal_coeditor_code BM5082
_journal_issue 'Pt 2'
_journal_name_full 'Acta crystallographica Section B, Structural science, crystal engineering and materials'
_journal_page_first 201
_journal_page_last 208
_journal_paper_doi 10.1107/S2052520615024804
_journal_volume 72
_journal_year 2016
_chemical_formula_sum 'Mo O3'
_chemical_formula_weight 143.9
_space_group_IT_number 62
_space_group_name_Hall '-P 2n 2a'
_space_group_name_H-M_alt 'P m c n'
_symmetry_cell_setting orthorhombic
_symmetry_Int_Tables_number 62
_symmetry_space_group_name_Hall '-P 2n 2a'
_symmetry_space_group_name_H-M 'P m c n'
_cell_angle_alpha 90
_cell_angle_beta 90
_cell_angle_gamma 90
_cell_formula_units_Z 4
_cell_length_a 3.69610(4)
_cell_length_b 3.96122(5)
_cell_length_c 13.85331(19)
_cell_measurement_temperature 293
_cell_volume 202.827(4)
_diffrn_ambient_temperature 293
_diffrn_radiation_probe x-ray
_diffrn_radiation_wavelength 0.50566
_exptl_absorpt_coefficient_mu 15.213
_exptl_crystal_density_diffrn 4.7136
_exptl_crystal_F_000 264
_pd_instr_location ' ?'
_pd_meas_2theta_range_inc 0.005
_pd_meas_2theta_range_max 37.495
_pd_meas_2theta_range_min 1.000
_pd_meas_number_of_points 7300
_pd_proc_2theta_range_inc 0.005
_pd_proc_2theta_range_max 37.495
_pd_proc_2theta_range_min 1
_pd_proc_ls_background_function '5 Legendre polynoms'
_pd_proc_ls_pref_orient_corr none
_pd_proc_ls_profile_function Pseudo-Voigt
_pd_proc_ls_prof_R_factor 0.2262
_pd_proc_ls_prof_wR_expected 0.2830
_pd_proc_ls_prof_wR_factor 0.2843
_refine_ls_goodness_of_fit_all 1.00
_refine_ls_number_constraints 3
_refine_ls_number_parameters 27
_refine_ls_number_restraints 0
_refine_ls_R_factor_all 0.0669
_refine_ls_R_factor_gt 0.0624
_refine_ls_shift/su_max 0.1275
_refine_ls_shift/su_mean 0.0173
_refine_ls_weighting_scheme sigma
_refine_ls_wR_factor_all 0.0649
_refine_ls_wR_factor_gt 0.0636
_cod_data_source_file bm5082sup1.cif
_cod_data_source_block I
_cod_depositor_comments
;
The following automatic conversions were performed:

data item '_diffrn_radiation_probe' value 'X-ray' was changed to
'x-ray' in accordance with the
/home/saulius/struct/COD-crude-data/automatic-downloads/DataCite-retrospective/IUCr/depositions/lib/dictionaries/cif_core.dic
dictionary named 'cif_core.dic' version 2.4.2 last updated on
2011-04-26.

Automatic conversion script
Id: cif_fix_values 7556 2019-12-06 15:28:31Z antanas 
;
_cod_original_sg_symbol_Hall '-P -2xa;-2ybc;-2zabc'
_cod_original_formula_sum 'Mo1 O3'
_cod_database_code 2311689

loop_
_space_group_symop_id
_space_group_symop_operation_xyz
1 x,y,z
2 -x+1/2,-y+1/2,z+1/2
3 -x,y+1/2,-z+1/2
4 x+1/2,-y,-z
5 -x,-y,-z
6 x+1/2,y+1/2,-z+1/2
7 x,-y+1/2,z+1/2
8 -x+1/2,y,z

loop_
_atom_site_label
_atom_site_type_symbol
_atom_site_fract_x
_atom_site_fract_y
_atom_site_fract_z
_atom_site_adp_type
_atom_site_U_iso_or_equiv
_atom_site_site_symmetry_multiplicity
_atom_site_occupancy
_atom_site_calc_flag
O1 O 0.25 0.542(2) 0.0875(7) Uiso 0.0036(16) 4 1 d
Mo1 Mo 0.25 0.0814(3) 0.10140(9) Uiso 0.0069(3) 4 1 d
O2 O 0.25 0.042(3) 0.2216(7) Uiso 0.0036(16) 4 1 d
O3 O 0.25 0.497(2) 0.4312(7) Uiso 0.0036(16) 4 1 d

loop_
_atom_type_symbol
_atom_type_scat_dispersion_real
_atom_type_scat_dispersion_imag
_atom_type_scat_source
Mo -0.5331 2.6274 'International Tables Vol C tables 4.2.6.8 and 6.1.1.1'
O 0.0045 0.0029 'International Tables Vol C tables 4.2.6.8 and 6.1.1.1'

loop_
_geom_bond_atom_site_label_1
_geom_bond_atom_site_label_2
_geom_bond_site_symmetry_2
_geom_bond_distance
Mo1 O1 1_545 2.144(9)
Mo1 O1 . 1.835(9)
Mo1 O2 . 1.673(10)
Mo1 O3 2_554 2.379(9)
Mo1 O3 3_545 1.931(3)
Mo1 O3 3_645 1.931(3)
